data_4111557
loop_
_publ_author_name
'Hong Yan'
'Bruce C. Noll'
'Thomas P. Fehlner'

_publ_section_title
;
 Cooperative Metal-Boron Interactions in the Reaction of
 nido-1,2-(Cp*RuH)2B3H7, Cp* = \h5-C5Me5, with HC\\tbCPh
;
_journal_name_full 'Journal of the American Chemical Society'
_journal_page_first 4831
_journal_page_last 4844
_journal_paper_doi 10.1021/ja042439n
_journal_volume 127
_journal_year 2005
_chemical_formula_moiety 'C44 H57 B3 Ru2'
_chemical_formula_sum 'C44 H57 B3 Ru2'
_chemical_formula_weight 820.47
_space_group_IT_number 14
_symmetry_cell_setting monoclinic
_symmetry_Int_Tables_number 14
_symmetry_space_group_name_Hall '-P 2ybc'
_symmetry_space_group_name_H-M 'P 1 21/c 1'
_atom_sites_solution_hydrogens geom
_atom_sites_solution_primary direct
_atom_sites_solution_secondary difmap
_audit_creation_method SHELXL-97
_cell_angle_alpha 90.00
_cell_angle_beta 91.619(1)
_cell_angle_gamma 90.00
_cell_formula_units_Z 4
_cell_length_a 11.5001(1)
_cell_length_b 17.6615(2)
_cell_length_c 19.6416(3)
_cell_measurement_reflns_used 8647
_cell_measurement_temperature 100(2)
_cell_measurement_theta_max 32.89
_cell_measurement_theta_min 2.31
_cell_volume 3987.79(8)
_computing_cell_refinement 'Bruker APEX2/SAINT'
_computing_data_collection 'Bruker APEX2'
_computing_data_reduction 'Bruker SAINT/SHELXTL'
_computing_molecular_graphics 'Bruker SHELXTL'
_computing_publication_material 'Bruker SHELXTL'
_computing_structure_refinement 'SHELXL-97 (Sheldrick, 1997)'
_computing_structure_solution 'SHELXS-97 (Sheldrick, 1990)'
_diffrn_ambient_temperature 100(2)
_diffrn_measured_fraction_theta_full 0.996
_diffrn_measured_fraction_theta_max 0.996
_diffrn_measurement_device_type 'CCD area detector'
_diffrn_measurement_method '\f and \w scans'
_diffrn_radiation_monochromator graphite
_diffrn_radiation_probe x-ray
_diffrn_radiation_type MoK\a
_diffrn_radiation_wavelength 0.71073
_diffrn_reflns_av_R_equivalents 0.0296
_diffrn_reflns_av_sigmaI/netI 0.0327
_diffrn_reflns_limit_h_max 18
_diffrn_reflns_limit_h_min -18
_diffrn_reflns_limit_k_max 28
_diffrn_reflns_limit_k_min -27
_diffrn_reflns_limit_l_max 31
_diffrn_reflns_limit_l_min -30
_diffrn_reflns_number 74368
_diffrn_reflns_theta_full 34.55
_diffrn_reflns_theta_max 34.55
_diffrn_reflns_theta_min 1.55
_diffrn_source 'fine-focus sealed tube'
_diffrn_source_type 'Siemens KFFMO2K-90'
_exptl_absorpt_coefficient_mu 0.787
_exptl_absorpt_correction_T_max 0.8792
_exptl_absorpt_correction_T_min 0.8361
_exptl_absorpt_correction_type multi-scan
_exptl_crystal_colour 'clear orange'
_exptl_crystal_density_diffrn 1.367
_exptl_crystal_description block
_exptl_crystal_F_000 1696
_exptl_crystal_size_max 0.24
_exptl_crystal_size_mid 0.19
_exptl_crystal_size_min 0.17
_refine_diff_density_max 2.000
_refine_diff_density_min -0.533
_refine_diff_density_rms 0.102
_refine_ls_extinction_method none
_refine_ls_goodness_of_fit_ref 1.052
_refine_ls_hydrogen_treatment mixed
_refine_ls_matrix_type full
_refine_ls_number_parameters 468
_refine_ls_number_reflns 16933
_refine_ls_number_restraints 0
_refine_ls_restrained_S_all 1.052
_refine_ls_R_factor_all 0.0453
_refine_ls_R_factor_gt 0.0324
_refine_ls_shift/su_max 0.001
_refine_ls_shift/su_mean 0.000
_refine_ls_structure_factor_coef Fsqd
_refine_ls_weighting_details 'calc w=1/[\s^2^(Fo^2^)+(0.0476P)^2^+0.7444P] where P=(Fo^2^+2Fc^2^)/3'
_refine_ls_weighting_scheme calc
_refine_ls_wR_factor_gt 0.0818
_refine_ls_wR_factor_ref 0.0860
_reflns_number_gt 13438
_reflns_number_total 16933
_reflns_threshold_expression >2sigma(I)
_cod_data_source_file ja042439nsi20041230_082001_9.cif
_cod_data_source_block bcn54
_cod_database_code 4111557

loop_
_symmetry_equiv_pos_as_xyz
'x, y, z'
'-x, y+1/2, -z+1/2'
'-x, -y, -z'
'x, -y-1/2, z-1/2'

loop_
_atom_site_label
_atom_site_type_symbol
_atom_site_fract_x
_atom_site_fract_y
_atom_site_fract_z
_atom_site_U_iso_or_equiv
_atom_site_adp_type
_atom_site_occupancy
_atom_site_symmetry_multiplicity
_atom_site_calc_flag
_atom_site_refinement_flags
Ru1 Ru 0.271545(9) 0.645421(6) 0.489403(6) 0.01613(3) Uani 1 1 d .
H1M H 0.1576(18) 0.6632(12) 0.5553(10) 0.032(5) Uiso 1 1 d .
H2M H 0.272(2) 0.7494(11) 0.5321(12) 0.036(6) Uiso 1 1 d .
Ru2 Ru 0.136109(9) 0.759479(6) 0.558461(6) 0.01605(3) Uani 1 1 d .
B1 B 0.06691(14) 0.66270(9) 0.50290(8) 0.0172(3) Uani 1 1 d .
H1 H -0.0015(15) 0.6268(10) 0.5176(9) 0.015(4) Uiso 1 1 d .
B2 B 0.07308(14) 0.75102(9) 0.45256(8) 0.0169(3) Uani 1 1 d .
B3 B 0.22965(14) 0.77535(9) 0.46441(8) 0.0180(3) Uani 1 1 d .
C1 C 0.45161(13) 0.63096(9) 0.52400(9) 0.0244(3) Uani 1 1 d .
C2 C 0.37991(13) 0.57608(9) 0.55775(8) 0.0238(3) Uani 1 1 d .
C3 C 0.32782(13) 0.52820(9) 0.50683(9) 0.0241(3) Uani 1 1 d .
C4 C 0.36442(13) 0.55336(9) 0.44197(8) 0.0227(3) Uani 1 1 d .
C5 C 0.44129(13) 0.61681(9) 0.45207(8) 0.0221(3) Uani 1 1 d .
C6 C 0.52643(16) 0.68993(11) 0.55817(11) 0.0384(4) Uani 1 1 d .
H6A H 0.6019 0.6678 0.5713 0.058 Uiso 1 1 calc R
H6B H 0.4882 0.7085 0.5989 0.058 Uiso 1 1 calc R
H6C H 0.5381 0.7321 0.5267 0.058 Uiso 1 1 calc R
C7 C 0.36585(17) 0.56804(13) 0.63335(9) 0.0375(4) Uani 1 1 d .
H7A H 0.2863 0.5518 0.6424 0.056 Uiso 1 1 calc R
H7B H 0.3811 0.6169 0.6556 0.056 Uiso 1 1 calc R
H7C H 0.4210 0.5303 0.6513 0.056 Uiso 1 1 calc R
C8 C 0.25614(16) 0.45894(10) 0.51922(11) 0.0351(4) Uani 1 1 d .
H8A H 0.3071 0.4146 0.5229 0.053 Uiso 1 1 calc R
H8B H 0.2001 0.4519 0.4812 0.053 Uiso 1 1 calc R
H8C H 0.2143 0.4651 0.5617 0.053 Uiso 1 1 calc R
C9 C 0.33400(16) 0.51647(11) 0.37468(10) 0.0346(4) Uani 1 1 d .
H9A H 0.3491 0.5520 0.3376 0.052 Uiso 1 1 calc R
H9B H 0.2515 0.5025 0.3734 0.052 Uiso 1 1 calc R
H9C H 0.3816 0.4710 0.3693 0.052 Uiso 1 1 calc R
C10 C 0.50170(16) 0.65851(11) 0.39675(10) 0.0348(4) Uani 1 1 d .
H10A H 0.5735 0.6318 0.3858 0.052 Uiso 1 1 calc R
H10B H 0.5206 0.7099 0.4122 0.052 Uiso 1 1 calc R
H10C H 0.4505 0.6610 0.3561 0.052 Uiso 1 1 calc R
C11 C 0.09908(15) 0.75911(8) 0.66977(8) 0.0226(3) Uani 1 1 d .
C12 C 0.18916(14) 0.81211(9) 0.65841(8) 0.0240(3) Uani 1 1 d .
C13 C 0.14521(15) 0.86949(9) 0.61333(8) 0.0251(3) Uani 1 1 d .
C14 C 0.02709(15) 0.85148(9) 0.59647(8) 0.0243(3) Uani 1 1 d .
C15 C -0.00232(14) 0.78278(9) 0.63138(8) 0.0239(3) Uani 1 1 d .
C16 C 0.10728(19) 0.69362(10) 0.71854(9) 0.0349(4) Uani 1 1 d .
H16A H 0.1677 0.6585 0.7040 0.052 Uiso 1 1 calc R
H16B H 0.0323 0.6673 0.7191 0.052 Uiso 1 1 calc R
H16C H 0.1272 0.7124 0.7643 0.052 Uiso 1 1 calc R
C17 C 0.30585(17) 0.81158(13) 0.69438(10) 0.0417(5) Uani 1 1 d .
H17A H 0.3012 0.8393 0.7374 0.063 Uiso 1 1 calc R
H17B H 0.3632 0.8359 0.6656 0.063 Uiso 1 1 calc R
H17C H 0.3295 0.7592 0.7037 0.063 Uiso 1 1 calc R
C18 C 0.2071(2) 0.94153(10) 0.59603(11) 0.0428(5) Uani 1 1 d .
H18A H 0.1743 0.9620 0.5533 0.064 Uiso 1 1 calc R
H18B H 0.2901 0.9311 0.5909 0.064 Uiso 1 1 calc R
H18C H 0.1974 0.9785 0.6326 0.064 Uiso 1 1 calc R
C19 C -0.05648(19) 0.90166(12) 0.55777(10) 0.0409(5) Uani 1 1 d .
H19A H -0.0912 0.9378 0.5891 0.061 Uiso 1 1 calc R
H19B H -0.1179 0.8707 0.5362 0.061 Uiso 1 1 calc R
H19C H -0.0150 0.9293 0.5227 0.061 Uiso 1 1 calc R
C20 C -0.12130(16) 0.74788(12) 0.63298(11) 0.0389(5) Uani 1 1 d .
H20A H -0.1140 0.6934 0.6415 0.058 Uiso 1 1 calc R
H20B H -0.1621 0.7562 0.5891 0.058 Uiso 1 1 calc R
H20C H -0.1654 0.7713 0.6694 0.058 Uiso 1 1 calc R
C21 C 0.19400(12) 0.71430(8) 0.40989(7) 0.0169(2) Uani 1 1 d .
H21 H 0.2150(15) 0.7181(10) 0.3655(9) 0.016(4) Uiso 1 1 d .
C22 C 0.11114(12) 0.65583(8) 0.42865(7) 0.0159(2) Uani 1 1 d .
C23 C 0.05912(12) 0.60315(8) 0.37746(7) 0.0167(2) Uani 1 1 d .
C24 C 0.04568(15) 0.62201(9) 0.30865(8) 0.0254(3) Uani 1 1 d .
H24 H 0.0676 0.6710 0.2937 0.030 Uiso 1 1 calc R
C25 C 0.00069(18) 0.57019(10) 0.26181(8) 0.0327(4) Uani 1 1 d .
H25 H -0.0092 0.5842 0.2153 0.039 Uiso 1 1 calc R
C26 C -0.02986(16) 0.49807(10) 0.28254(8) 0.0297(3) Uani 1 1 d .
H26 H -0.0581 0.4621 0.2501 0.036 Uiso 1 1 calc R
C27 C -0.01895(14) 0.47867(9) 0.35092(8) 0.0240(3) Uani 1 1 d .
H27 H -0.0412 0.4296 0.3656 0.029 Uiso 1 1 calc R
C28 C 0.02448(13) 0.53112(8) 0.39776(7) 0.0189(3) Uani 1 1 d .
H28 H 0.0307 0.5177 0.4446 0.023 Uiso 1 1 calc R
C29 C -0.02970(12) 0.79028(8) 0.40920(7) 0.0188(3) Uani 1 1 d .
H29A H -0.0346 0.8442 0.4225 0.023 Uiso 1 1 calc R
H29B H -0.0108 0.7884 0.3604 0.023 Uiso 1 1 calc R
C30 C -0.14950(13) 0.75272(9) 0.41873(9) 0.0223(3) Uani 1 1 d .
H30A H -0.1449 0.6987 0.4056 0.027 Uiso 1 1 calc R
H30B H -0.1690 0.7550 0.4675 0.027 Uiso 1 1 calc R
C31 C -0.24504(13) 0.79047(9) 0.37686(8) 0.0225(3) Uani 1 1 d .
C32 C -0.30818(14) 0.85065(10) 0.40294(10) 0.0289(3) Uani 1 1 d .
H32 H -0.2926 0.8670 0.4484 0.035 Uiso 1 1 calc R
C33 C -0.39380(15) 0.88736(11) 0.36372(11) 0.0362(4) Uani 1 1 d .
H33 H -0.4362 0.9282 0.3824 0.043 Uiso 1 1 calc R
C34 C -0.41686(18) 0.86405(13) 0.29740(12) 0.0459(5) Uani 1 1 d .
H34 H -0.4751 0.8888 0.2703 0.055 Uiso 1 1 calc R
C35 C -0.35471(19) 0.80467(15) 0.27090(11) 0.0489(6) Uani 1 1 d .
H35 H -0.3701 0.7888 0.2253 0.059 Uiso 1 1 calc R
C36 C -0.26952(17) 0.76770(12) 0.31033(10) 0.0362(4) Uani 1 1 d .
H36 H -0.2279 0.7266 0.2915 0.043 Uiso 1 1 calc R
C37 C 0.30744(13) 0.84489(8) 0.44106(8) 0.0213(3) Uani 1 1 d .
H37A H 0.3463 0.8680 0.4816 0.026 Uiso 1 1 calc R
H37B H 0.3686 0.8262 0.4108 0.026 Uiso 1 1 calc R
C38 C 0.23456(13) 0.90535(9) 0.40336(8) 0.0235(3) Uani 1 1 d .
H38A H 0.1993 0.8822 0.3618 0.028 Uiso 1 1 calc R
H38B H 0.1702 0.9207 0.4328 0.028 Uiso 1 1 calc R
C39 C 0.29978(13) 0.97582(9) 0.38286(8) 0.0232(3) Uani 1 1 d .
C40 C 0.35593(15) 1.02139(10) 0.43201(10) 0.0300(3) Uani 1 1 d .
H40 H 0.3587 1.0058 0.4783 0.036 Uiso 1 1 calc R
C41 C 0.40758(16) 1.08922(10) 0.41371(12) 0.0393(5) Uani 1 1 d .
H41 H 0.4453 1.1197 0.4475 0.047 Uiso 1 1 calc R
C42 C 0.40429(18) 1.11250(11) 0.34642(14) 0.0466(6) Uani 1 1 d .
H42 H 0.4370 1.1598 0.3341 0.056 Uiso 1 1 calc R
C43 C 0.3535(2) 1.06680(13) 0.29755(12) 0.0476(5) Uani 1 1 d .
H43 H 0.3534 1.0817 0.2511 0.057 Uiso 1 1 calc R
C44 C 0.30217(17) 0.99864(11) 0.31584(10) 0.0348(4) Uani 1 1 d .
H44 H 0.2681 0.9673 0.2814 0.042 Uiso 1 1 calc R

loop_
_atom_site_aniso_label
_atom_site_aniso_U_11
_atom_site_aniso_U_22
_atom_site_aniso_U_33
_atom_site_aniso_U_23
_atom_site_aniso_U_13
_atom_site_aniso_U_12
Ru1 0.01540(5) 0.01637(5) 0.01663(5) 0.00004(4) 0.00061(4) 0.00239(4)
Ru2 0.01734(5) 0.01575(5) 0.01507(5) -0.00144(4) 0.00060(4) 0.00129(4)
B1 0.0187(6) 0.0174(7) 0.0155(7) 0.0006(5) 0.0006(5) 0.0004(5)
B2 0.0170(6) 0.0158(7) 0.0179(7) 0.0010(5) 0.0014(5) 0.0004(5)
B3 0.0167(6) 0.0173(7) 0.0200(7) 0.0004(6) 0.0008(5) 0.0003(5)
C1 0.0173(6) 0.0257(7) 0.0298(8) -0.0041(6) -0.0034(5) 0.0046(5)
C2 0.0206(6) 0.0283(8) 0.0225(7) 0.0032(6) 0.0005(5) 0.0091(6)
C3 0.0210(6) 0.0201(7) 0.0313(8) 0.0017(6) 0.0028(6) 0.0069(5)
C4 0.0200(6) 0.0218(7) 0.0261(7) -0.0035(6) 0.0002(5) 0.0072(5)
C5 0.0180(6) 0.0221(7) 0.0263(7) 0.0017(6) 0.0035(5) 0.0037(5)
C6 0.0255(8) 0.0364(10) 0.0528(12) -0.0152(9) -0.0101(8) 0.0018(7)
C7 0.0346(9) 0.0544(12) 0.0234(8) 0.0065(8) 0.0010(7) 0.0189(8)
C8 0.0271(8) 0.0205(8) 0.0578(12) 0.0062(8) 0.0057(8) 0.0042(6)
C9 0.0307(8) 0.0376(10) 0.0353(9) -0.0142(8) -0.0019(7) 0.0113(7)
C10 0.0292(8) 0.0381(10) 0.0378(10) 0.0108(8) 0.0136(7) 0.0082(7)
C11 0.0337(8) 0.0188(6) 0.0155(6) -0.0042(5) 0.0032(5) 0.0025(6)
C12 0.0270(7) 0.0251(7) 0.0197(7) -0.0075(6) -0.0012(5) 0.0010(6)
C13 0.0344(8) 0.0187(7) 0.0224(7) -0.0056(6) 0.0055(6) -0.0019(6)
C14 0.0304(8) 0.0247(7) 0.0179(7) -0.0046(5) 0.0018(6) 0.0091(6)
C15 0.0232(7) 0.0275(8) 0.0210(7) -0.0079(6) 0.0056(5) -0.0001(6)
C16 0.0634(13) 0.0216(8) 0.0200(7) -0.0024(6) 0.0065(7) 0.0046(8)
C17 0.0338(9) 0.0559(13) 0.0347(10) -0.0149(9) -0.0088(7) -0.0001(9)
C18 0.0670(14) 0.0225(8) 0.0397(11) -0.0086(8) 0.0153(10) -0.0150(9)
C19 0.0523(12) 0.0409(11) 0.0291(9) -0.0060(8) -0.0035(8) 0.0277(9)
C20 0.0276(8) 0.0544(12) 0.0354(10) -0.0150(9) 0.0120(7) -0.0082(8)
C21 0.0176(6) 0.0163(6) 0.0168(6) 0.0009(5) 0.0020(5) 0.0015(5)
C22 0.0175(6) 0.0151(6) 0.0151(6) 0.0007(5) 0.0008(4) 0.0014(4)
C23 0.0178(6) 0.0167(6) 0.0155(6) 0.0006(5) 0.0006(4) 0.0007(5)
C24 0.0395(9) 0.0191(7) 0.0175(7) 0.0046(5) -0.0013(6) -0.0067(6)
C25 0.0547(11) 0.0273(8) 0.0158(7) 0.0047(6) -0.0048(7) -0.0133(8)
C26 0.0438(10) 0.0256(8) 0.0193(7) -0.0001(6) -0.0037(6) -0.0107(7)
C27 0.0327(8) 0.0200(7) 0.0191(7) 0.0030(5) -0.0011(6) -0.0064(6)
C28 0.0236(6) 0.0177(6) 0.0155(6) 0.0014(5) 0.0000(5) -0.0012(5)
C29 0.0180(6) 0.0186(6) 0.0198(6) 0.0018(5) 0.0001(5) 0.0016(5)
C30 0.0188(6) 0.0232(7) 0.0250(7) 0.0029(6) 0.0003(5) 0.0000(5)
C31 0.0171(6) 0.0261(7) 0.0244(7) 0.0004(6) 0.0007(5) -0.0003(5)
C32 0.0203(7) 0.0310(8) 0.0353(9) -0.0064(7) -0.0019(6) 0.0023(6)
C33 0.0223(8) 0.0317(9) 0.0544(12) -0.0024(8) -0.0023(7) 0.0064(7)
C34 0.0293(9) 0.0590(14) 0.0487(13) 0.0094(10) -0.0109(8) 0.0102(9)
C35 0.0423(11) 0.0730(16) 0.0306(10) -0.0050(10) -0.0124(8) 0.0133(11)
C36 0.0319(9) 0.0497(11) 0.0268(9) -0.0077(8) -0.0030(7) 0.0104(8)
C37 0.0181(6) 0.0187(6) 0.0273(7) -0.0003(5) 0.0025(5) -0.0019(5)
C38 0.0221(7) 0.0196(7) 0.0288(8) 0.0023(6) -0.0008(6) -0.0035(5)
C39 0.0207(6) 0.0185(6) 0.0306(8) 0.0016(6) 0.0039(5) -0.0006(5)
C40 0.0293(8) 0.0217(7) 0.0392(10) -0.0041(7) 0.0058(7) -0.0036(6)
C41 0.0284(8) 0.0230(8) 0.0666(14) -0.0067(9) 0.0050(8) -0.0067(7)
C42 0.0338(10) 0.0260(9) 0.0805(17) 0.0133(10) 0.0123(10) -0.0065(7)
C43 0.0502(12) 0.0424(12) 0.0507(13) 0.0205(10) 0.0116(10) -0.0059(10)
C44 0.0377(9) 0.0330(9) 0.0336(9) 0.0065(7) 0.0020(7) -0.0051(7)

loop_
_atom_type_symbol
_atom_type_description
_atom_type_scat_dispersion_real
_atom_type_scat_dispersion_imag
_atom_type_scat_source
C C 0.0033 0.0016 'International Tables Vol C Tables 4.2.6.8 and 6.1.1.4'
H H 0.0000 0.0000 'International Tables Vol C Tables 4.2.6.8 and 6.1.1.4'
B B 0.0013 0.0007 'International Tables Vol C Tables 4.2.6.8 and 6.1.1.4'
Ru Ru -1.2594 0.8363 'International Tables Vol C Tables 4.2.6.8 and 6.1.1.4'

loop_
_geom_angle_atom_site_label_1
_geom_angle_atom_site_label_2
_geom_angle_atom_site_label_3
_geom_angle
C21 Ru1 C5 104.19(6)
C21 Ru1 C4 108.11(6)
C5 Ru1 C4 38.74(6)
C21 Ru1 C1 131.59(6)
C5 Ru1 C1 38.65(6)
C4 Ru1 C1 64.57(6)
C21 Ru1 C22 39.40(5)
C5 Ru1 C22 126.34(6)
C4 Ru1 C22 104.35(5)
C1 Ru1 C22 164.91(6)
C21 Ru1 C2 168.85(5)
C5 Ru1 C2 64.69(6)
C4 Ru1 C2 64.15(6)
C1 Ru1 C2 38.75(6)
C22 Ru1 C2 147.71(6)
C21 Ru1 C3 139.55(6)
C5 Ru1 C3 64.38(6)
C4 Ru1 C3 38.09(6)
C1 Ru1 C3 64.31(6)
C22 Ru1 C3 114.03(6)
C2 Ru1 C3 38.11(6)
C21 Ru1 B3 39.87(5)
C5 Ru1 B3 109.43(6)
C4 Ru1 B3 136.82(6)
C1 Ru1 B3 111.15(6)
C22 Ru1 B3 69.14(5)
C2 Ru1 B3 140.60(6)
C3 Ru1 B3 173.80(6)
C21 Ru1 B1 67.68(5)
C5 Ru1 B1 164.93(6)
C4 Ru1 B1 129.80(6)
C1 Ru1 B1 155.46(6)
C22 Ru1 B1 39.62(5)
C2 Ru1 B1 123.32(6)
C3 Ru1 B1 112.93(6)
B3 Ru1 B1 73.01(5)
C21 Ru1 Ru2 74.36(4)
C5 Ru1 Ru2 145.13(4)
C4 Ru1 Ru2 175.36(4)
C1 Ru1 Ru2 116.97(4)
C22 Ru1 Ru2 74.94(4)
C2 Ru1 Ru2 113.97(4)
C3 Ru1 Ru2 137.84(4)
B3 Ru1 Ru2 47.42(4)
B1 Ru1 Ru2 47.05(4)
C21 Ru1 H1M 97.0(6)
C5 Ru1 H1M 156.7(6)
C4 Ru1 H1M 140.9(6)
C1 Ru1 H1M 118.5(6)
C22 Ru1 H1M 76.6(6)
C2 Ru1 H1M 93.8(6)
C3 Ru1 H1M 104.9(6)
B3 Ru1 H1M 80.9(6)
B1 Ru1 H1M 37.1(6)
Ru2 Ru1 H1M 34.5(6)
C21 Ru1 H2M 77.5(6)
C5 Ru1 H2M 111.1(7)
C4 Ru1 H2M 149.8(7)
C1 Ru1 H2M 89.1(7)
C22 Ru1 H2M 98.3(6)
C2 Ru1 H2M 105.1(6)
C3 Ru1 H2M 142.8(6)
B3 Ru1 H2M 37.9(6)
B1 Ru1 H2M 80.2(7)
Ru2 Ru1 H2M 34.0(7)
H1M Ru1 H2M 63.8(9)
B1 Ru2 B3 81.83(6)
B1 Ru2 B2 50.24(6)
B3 Ru2 B2 50.36(6)
B1 Ru2 C14 123.35(6)
B3 Ru2 C14 119.51(6)
B2 Ru2 C14 101.34(6)
B1 Ru2 C15 102.25(6)
B3 Ru2 C15 154.99(6)
B2 Ru2 C15 113.79(6)
C14 Ru2 C15 38.12(6)
B1 Ru2 C13 160.93(6)
B3 Ru2 C13 106.30(6)
B2 Ru2 C13 122.03(6)
C14 Ru2 C13 37.62(6)
C15 Ru2 C13 63.12(6)
B1 Ru2 C11 114.34(6)
B3 Ru2 C11 159.87(6)
B2 Ru2 C11 149.41(6)
C14 Ru2 C11 62.87(6)
C15 Ru2 C11 37.57(6)
C13 Ru2 C11 62.40(6)
B1 Ru2 C12 148.79(6)
B3 Ru2 C12 124.04(6)
B2 Ru2 C12 159.32(6)
C14 Ru2 C12 62.56(6)
C15 Ru2 C12 62.50(6)
C13 Ru2 C12 37.33(6)
C11 Ru2 C12 36.92(6)
B1 Ru2 Ru1 54.00(4)
B3 Ru2 Ru1 53.86(4)
B2 Ru2 Ru1 71.12(4)
C14 Ru2 Ru1 172.05(4)
C15 Ru2 Ru1 146.83(4)
C13 Ru2 Ru1 144.47(5)
C11 Ru2 Ru1 124.96(4)
C12 Ru2 Ru1 124.07(4)
B1 Ru2 H1M 41.7(7)
B3 Ru2 H1M 91.2(7)
B2 Ru2 H1M 86.7(7)
C14 Ru2 H1M 145.9(7)
C15 Ru2 H1M 108.3(7)
C13 Ru2 H1M 151.3(7)
C11 Ru2 H1M 93.7(7)
C12 Ru2 H1M 113.9(7)
Ru1 Ru2 H1M 38.6(7)
B1 Ru2 H2M 95.4(7)
B3 Ru2 H2M 42.6(8)
B2 Ru2 H2M 89.2(8)
C14 Ru2 H2M 137.1(7)
C15 Ru2 H2M 156.7(8)
C13 Ru2 H2M 102.2(7)
C11 Ru2 H2M 120.5(8)
C12 Ru2 H2M 94.7(8)
Ru1 Ru2 H2M 42.5(7)
H1M Ru2 H2M 75.3(10)
C22 B1 B2 63.13(9)
C22 B1 Ru2 113.99(10)
B2 B1 Ru2 65.47(7)
C22 B1 Ru1 62.62(7)
B2 B1 Ru1 89.75(8)
Ru2 B1 Ru1 78.95(5)
C22 B1 H1M 114.7(8)
B2 B1 H1M 109.7(9)
Ru2 B1 H1M 52.3(8)
Ru1 B1 H1M 52.2(8)
C22 B1 H1 118.2(9)
B2 B1 H1 133.8(10)
Ru2 B1 H1 126.9(9)
Ru1 B1 H1 134.0(9)
H1M B1 H1 109.7(13)
C29 B2 C21 119.16(12)
C29 B2 C22 116.60(12)
C21 B2 C22 48.25(7)
C29 B2 B1 127.80(12)
C21 B2 B1 89.24(10)
C22 B2 B1 50.65(8)
C29 B2 B3 131.79(12)
C21 B2 B3 51.09(8)
C22 B2 B3 90.39(10)
B1 B2 B3 100.35(10)
C29 B2 Ru2 134.27(11)
C21 B2 Ru2 103.41(9)
C22 B2 Ru2 103.59(8)
B1 B2 Ru2 64.28(7)
B3 B2 Ru2 64.64(7)
C21 B3 C37 118.14(13)
C21 B3 B2 61.40(9)
C37 B3 B2 133.73(12)
C21 B3 Ru2 111.39(10)
C37 B3 Ru2 129.54(11)
B2 B3 Ru2 65.00(7)
C21 B3 Ru1 61.80(7)
C37 B3 Ru1 133.34(10)
B2 B3 Ru1 89.58(8)
Ru2 B3 Ru1 78.72(5)
C21 B3 H2M 118.4(8)
C37 B3 H2M 108.9(9)
B2 B3 H2M 109.6(9)
Ru2 B3 H2M 49.9(9)
Ru1 B3 H2M 57.2(8)
C5 C1 C2 107.58(13)
C5 C1 C6 126.32(16)
C2 C1 C6 126.06(16)
C5 C1 Ru1 70.23(8)
C2 C1 Ru1 70.84(8)
C6 C1 Ru1 126.01(12)
C3 C2 C1 108.01(14)
C3 C2 C7 125.48(16)
C1 C2 C7 126.46(16)
C3 C2 Ru1 71.37(9)
C1 C2 Ru1 70.41(8)
C7 C2 Ru1 125.78(11)
C4 C3 C2 108.23(14)
C4 C3 C8 125.30(16)
C2 C3 C8 126.24(16)
C4 C3 Ru1 70.07(9)
C2 C3 Ru1 70.52(9)
C8 C3 Ru1 129.39(11)
C3 C4 C5 108.43(14)
C3 C4 C9 125.65(16)
C5 C4 C9 125.81(15)
C3 C4 Ru1 71.84(8)
C5 C4 Ru1 70.42(8)
C9 C4 Ru1 126.59(11)
C1 C5 C4 107.74(13)
C1 C5 C10 126.88(16)
C4 C5 C10 125.35(16)
C1 C5 Ru1 71.12(8)
C4 C5 Ru1 70.84(8)
C10 C5 Ru1 124.87(11)
C1 C6 H6A 109.5
C1 C6 H6B 109.5
H6A C6 H6B 109.5
C1 C6 H6C 109.5
H6A C6 H6C 109.5
H6B C6 H6C 109.5
C2 C7 H7A 109.5
C2 C7 H7B 109.5
H7A C7 H7B 109.5
C2 C7 H7C 109.5
H7A C7 H7C 109.5
H7B C7 H7C 109.5
C3 C8 H8A 109.5
C3 C8 H8B 109.5
H8A C8 H8B 109.5
C3 C8 H8C 109.5
H8A C8 H8C 109.5
H8B C8 H8C 109.5
C4 C9 H9A 109.5
C4 C9 H9B 109.5
H9A C9 H9B 109.5
C4 C9 H9C 109.5
H9A C9 H9C 109.5
H9B C9 H9C 109.5
C5 C10 H10A 109.5
C5 C10 H10B 109.5
H10A C10 H10B 109.5
C5 C10 H10C 109.5
H10A C10 H10C 109.5
H10B C10 H10C 109.5
C12 C11 C15 108.17(14)
C12 C11 C16 125.10(16)
C15 C11 C16 126.54(16)
C12 C11 Ru2 71.62(9)
C15 C11 Ru2 70.11(8)
C16 C11 Ru2 127.90(10)
C11 C12 C13 108.56(14)
C11 C12 C17 124.74(16)
C13 C12 C17 126.37(16)
C11 C12 Ru2 71.46(8)
C13 C12 Ru2 70.64(9)
C17 C12 Ru2 128.92(12)
C14 C13 C12 107.70(14)
C14 C13 C18 126.26(17)
C12 C13 C18 125.42(17)
C14 C13 Ru2 70.16(9)
C12 C13 Ru2 72.03(9)
C18 C13 Ru2 130.31(12)
C13 C14 C15 108.23(14)
C13 C14 C19 125.41(17)
C15 C14 C19 125.76(17)
C13 C14 Ru2 72.21(9)
C15 C14 Ru2 71.47(9)
C19 C14 Ru2 129.00(11)
C11 C15 C14 107.34(14)
C11 C15 C20 126.69(16)
C14 C15 C20 125.64(16)
C11 C15 Ru2 72.32(9)
C14 C15 Ru2 70.42(8)
C20 C15 Ru2 127.63(11)
C11 C16 H16A 109.5
C11 C16 H16B 109.5
H16A C16 H16B 109.5
C11 C16 H16C 109.5
H16A C16 H16C 109.5
H16B C16 H16C 109.5
C12 C17 H17A 109.5
C12 C17 H17B 109.5
H17A C17 H17B 109.5
C12 C17 H17C 109.5
H17A C17 H17C 109.5
H17B C17 H17C 109.5
C13 C18 H18A 109.5
C13 C18 H18B 109.5
H18A C18 H18B 109.5
C13 C18 H18C 109.5
H18A C18 H18C 109.5
H18B C18 H18C 109.5
C14 C19 H19A 109.5
C14 C19 H19B 109.5
H19A C19 H19B 109.5
C14 C19 H19C 109.5
H19A C19 H19C 109.5
H19B C19 H19C 109.5
C15 C20 H20A 109.5
C15 C20 H20B 109.5
H20A C20 H20B 109.5
C15 C20 H20C 109.5
H20A C20 H20C 109.5
H20B C20 H20C 109.5
C22 C21 B3 118.34(12)
C22 C21 B2 67.15(9)
B3 C21 B2 67.50(9)
C22 C21 Ru1 71.16(8)
B3 C21 Ru1 78.34(8)
B2 C21 Ru1 100.29(8)
C22 C21 H21 119.0(11)
B3 C21 H21 122.1(11)
B2 C21 H21 131.2(11)
Ru1 C21 H21 128.2(11)
C21 C22 C23 121.76(12)
C21 C22 B1 114.38(12)
C23 C22 B1 123.06(12)
C21 C22 B2 64.60(9)
C23 C22 B2 131.70(11)
B1 C22 B2 66.21(9)
C21 C22 Ru1 69.45(8)
C23 C22 Ru1 129.64(9)
B1 C22 Ru1 77.76(8)
B2 C22 Ru1 98.29(8)
C28 C23 C24 118.01(13)
C28 C23 C22 119.43(12)
C24 C23 C22 122.54(13)
C25 C24 C23 120.89(14)
C25 C24 H24 119.6
C23 C24 H24 119.6
C26 C25 C24 120.30(15)
C26 C25 H25 119.9
C24 C25 H25 119.9
C25 C26 C27 119.63(15)
C25 C26 H26 120.2
C27 C26 H26 120.2
C26 C27 C28 119.82(14)
C26 C27 H27 120.1
C28 C27 H27 120.1
C27 C28 C23 121.29(13)
C27 C28 H28 119.4
C23 C28 H28 119.4
C30 C29 B2 113.47(12)
C30 C29 H29A 108.9
B2 C29 H29A 108.9
C30 C29 H29B 108.9
B2 C29 H29B 108.9
H29A C29 H29B 107.7
C31 C30 C29 112.47(12)
C31 C30 H30A 109.1
C29 C30 H30A 109.1
C31 C30 H30B 109.1
C29 C30 H30B 109.1
H30A C30 H30B 107.8
C36 C31 C32 118.24(15)
C36 C31 C30 120.67(15)
C32 C31 C30 121.05(15)
C31 C32 C33 121.29(17)
C31 C32 H32 119.4
C33 C32 H32 119.4
C34 C33 C32 119.71(18)
C34 C33 H33 120.1
C32 C33 H33 120.1
C35 C34 C33 119.57(18)
C35 C34 H34 120.2
C33 C34 H34 120.2
C34 C35 C36 120.7(2)
C34 C35 H35 119.7
C36 C35 H35 119.7
C31 C36 C35 120.52(18)
C31 C36 H36 119.7
C35 C36 H36 119.7
C38 C37 B3 111.81(12)
C38 C37 H37A 109.3
B3 C37 H37A 109.3
C38 C37 H37B 109.3
B3 C37 H37B 109.3
H37A C37 H37B 107.9
C39 C38 C37 115.63(13)
C39 C38 H38A 108.4
C37 C38 H38A 108.4
C39 C38 H38B 108.4
C37 C38 H38B 108.4
H38A C38 H38B 107.4
C44 C39 C40 117.98(16)
C44 C39 C38 121.21(15)
C40 C39 C38 120.76(15)
C41 C40 C39 120.63(18)
C41 C40 H40 119.7
C39 C40 H40 119.7
C42 C41 C40 120.21(19)
C42 C41 H41 119.9
C40 C41 H41 119.9
C43 C42 C41 119.54(18)
C43 C42 H42 120.2
C41 C42 H42 120.2
C42 C43 C44 120.2(2)
C42 C43 H43 119.9
C44 C43 H43 119.9
C39 C44 C43 121.31(19)
C39 C44 H44 119.3
C43 C44 H44 119.3

loop_
_geom_bond_atom_site_label_1
_geom_bond_atom_site_label_2
_geom_bond_distance
Ru1 C21 2.1531(14)
Ru1 C5 2.1644(14)
Ru1 C4 2.1700(15)
Ru1 C1 2.1761(15)
Ru1 C22 2.1763(14)
Ru1 C2 2.1819(15)
Ru1 C3 2.1931(15)
Ru1 B3 2.3928(16)
Ru1 B1 2.3952(16)
Ru1 Ru2 2.90569(15)
Ru1 H1M 1.89(2)
Ru1 H2M 2.02(2)
Ru2 B1 2.1672(16)
Ru2 B3 2.1818(16)
Ru2 B2 2.1884(16)
Ru2 C14 2.1960(15)
Ru2 C15 2.2099(15)
Ru2 C13 2.2229(15)
Ru2 C11 2.2391(15)
Ru2 C12 2.2411(15)
Ru2 H1M 1.72(2)
Ru2 H2M 1.67(2)
B1 C22 1.563(2)
B1 B2 1.849(2)
B1 H1M 1.44(2)
B1 H1 1.057(18)
B2 C29 1.596(2)
B2 C21 1.767(2)
B2 C22 1.803(2)
B2 B3 1.859(2)
B3 C21 1.566(2)
B3 C37 1.594(2)
B3 H2M 1.48(2)
C1 C5 1.436(2)
C1 C2 1.446(2)
C1 C6 1.498(2)
C2 C3 1.428(2)
C2 C7 1.505(2)
C3 C4 1.424(2)
C3 C8 1.499(2)
C4 C5 1.438(2)
C4 C9 1.506(2)
C5 C10 1.499(2)
C6 H6A 0.9800
C6 H6B 0.9800
C6 H6C 0.9800
C7 H7A 0.9800
C7 H7B 0.9800
C7 H7C 0.9800
C8 H8A 0.9800
C8 H8B 0.9800
C8 H8C 0.9800
C9 H9A 0.9800
C9 H9B 0.9800
C9 H9C 0.9800
C10 H10A 0.9800
C10 H10B 0.9800
C10 H10C 0.9800
C11 C12 1.419(2)
C11 C15 1.433(2)
C11 C16 1.503(2)
C12 C13 1.429(2)
C12 C17 1.499(2)
C13 C14 1.425(2)
C13 C18 1.502(2)
C14 C15 1.439(2)
C14 C19 1.498(2)
C15 C20 1.502(2)
C16 H16A 0.9800
C16 H16B 0.9800
C16 H16C 0.9800
C17 H17A 0.9800
C17 H17B 0.9800
C17 H17C 0.9800
C18 H18A 0.9800
C18 H18B 0.9800
C18 H18C 0.9800
C19 H19A 0.9800
C19 H19B 0.9800
C19 H19C 0.9800
C20 H20A 0.9800
C20 H20B 0.9800
C20 H20C 0.9800
C21 C22 1.4595(19)
C21 H21 0.914(18)
C22 C23 1.4834(19)
C23 C28 1.395(2)
C23 C24 1.396(2)
C24 C25 1.387(2)
C24 H24 0.9500
C25 C26 1.386(2)
C25 H25 0.9500
C26 C27 1.388(2)
C26 H26 0.9500
C27 C28 1.389(2)
C27 H27 0.9500
C28 H28 0.9500
C29 C30 1.545(2)
C29 H29A 0.9900
C29 H29B 0.9900
C30 C31 1.509(2)
C30 H30A 0.9900
C30 H30B 0.9900
C31 C36 1.388(2)
C31 C32 1.393(2)
C32 C33 1.393(2)
C32 H32 0.9500
C33 C34 1.385(3)
C33 H33 0.9500
C34 C35 1.379(3)
C34 H34 0.9500
C35 C36 1.394(3)
C35 H35 0.9500
C36 H36 0.9500
C37 C38 1.535(2)
C37 H37A 0.9900
C37 H37B 0.9900
C38 C39 1.513(2)
C38 H38A 0.9900
C38 H38B 0.9900
C39 C44 1.378(2)
C39 C40 1.401(2)
C40 C41 1.389(2)
C40 H40 0.9500
C41 C42 1.384(3)
C41 H41 0.9500
C42 C43 1.372(3)
C42 H42 0.9500
C43 C44 1.392(3)
C43 H43 0.9500
C44 H44 0.9500
